data_7228659
loop_
_publ_author_name
'li, bao'
'Mao, Nannan'
'hu, peng'
'Yu, Fan'
'Chen, Xi'
'Zhuang, Gui-lin'
'Zhang, Tianle'

_publ_section_title
;
 A series of transitional metal coordination polymers based on a rigid
 bi-functional carboxylate-triazolate tecton
;
_journal_name_full CrystEngComm
_journal_paper_doi 10.1039/C7CE00808B
_journal_year 2017
_chemical_formula_moiety 'C16 H10 Cd N4 O4'
_chemical_formula_sum 'C16 H10 Cd N4 O4'
_chemical_formula_weight 434.69
_space_group_crystal_system orthorhombic
_space_group_IT_number 19
_space_group_name_Hall 'P 2ac 2ab'
_space_group_name_H-M_alt 'P 21 21 21'
_symmetry_space_group_name_Hall 'P 2ac 2ab'
_symmetry_space_group_name_H-M 'P 21 21 21'
_atom_sites_solution_hydrogens geom
_audit_creation_date 2017-06-09
_audit_creation_method
;
Olex2 1.2-beta
(compiled 2017.03.28 svn.r3405 for OlexSys, GUI svn.r5337)
;
_audit_update_record
;
2017-06-22 deposited with the CCDC.
2017-07-06 downloaded from the CCDC.
;
_cell_angle_alpha 90
_cell_angle_beta 90
_cell_angle_gamma 90
_cell_formula_units_Z 4
_cell_length_a 7.5850(15)
_cell_length_b 14.052(3)
_cell_length_c 18.237(4)
_cell_measurement_reflns_used 856
_cell_measurement_temperature 293(2)
_cell_measurement_theta_max 0.892
_cell_measurement_theta_min 0.871
_cell_volume 1943.8(7)
_computing_molecular_graphics 'Olex2 (Dolomanov et al., 2009)'
_computing_publication_material 'Olex2 (Dolomanov et al., 2009)'
_computing_structure_refinement 'ShelXL (Sheldrick, 2015)'
_diffrn_ambient_temperature 293(2)
_diffrn_measured_fraction_theta_full 0.933
_diffrn_measured_fraction_theta_max 0.914
_diffrn_measurement_device_type 'Bruker APEX-II CCD'
_diffrn_measurement_method '\w scans'
_diffrn_radiation_type MoK\a
_diffrn_radiation_wavelength 0.71073
_diffrn_reflns_av_R_equivalents 0.0472
_diffrn_reflns_av_unetI/netI 0.0446
_diffrn_reflns_Laue_measured_fraction_full 0.933
_diffrn_reflns_Laue_measured_fraction_max 0.914
_diffrn_reflns_number 3809
_diffrn_reflns_point_group_measured_fraction_full 0.940
_diffrn_reflns_point_group_measured_fraction_max 0.922
_diffrn_reflns_theta_full 25.242
_diffrn_reflns_theta_max 26.749
_diffrn_reflns_theta_min 2.663
_diffrn_standards_number 0
_exptl_absorpt_coefficient_mu 1.148
_exptl_absorpt_correction_type none
_exptl_crystal_colour colorless
_exptl_crystal_density_diffrn 1.485
_exptl_crystal_description block
_exptl_crystal_F_000 1610
_exptl_crystal_size_max 0.2
_exptl_crystal_size_mid 0.1
_exptl_crystal_size_min 0.1
_refine_diff_density_max 1.240
_refine_diff_density_min -2.030
_refine_diff_density_rms 0.226
_refine_ls_abs_structure_details
;
 Flack x determined using 1635 quotients [(I+)-(I-)]/[(I+)+(I-)]
 (Parsons, Flack and Wagner, Acta Cryst. B69 (2013) 249-259).
;
_refine_ls_abs_structure_Flack 0.479(16)
_refine_ls_extinction_method none
_refine_ls_goodness_of_fit_ref 1.095
_refine_ls_hydrogen_treatment constr
_refine_ls_matrix_type full
_refine_ls_number_parameters 226
_refine_ls_number_reflns 3809
_refine_ls_number_restraints 12
_refine_ls_restrained_S_all 1.095
_refine_ls_R_factor_all 0.0515
_refine_ls_R_factor_gt 0.0511
_refine_ls_shift/su_max 0.001
_refine_ls_shift/su_mean 0.000
_refine_ls_structure_factor_coef Fsqd
_refine_ls_weighting_details 'w=1/[\s^2^(Fo^2^)+(0.1012P)^2^+5.3184P] where P=(Fo^2^+2Fc^2^)/3'
_refine_ls_weighting_scheme calc
_refine_ls_wR_factor_gt 0.1468
_refine_ls_wR_factor_ref 0.1485
_reflns_Friedel_coverage 0.759
_reflns_Friedel_fraction_full 0.949
_reflns_Friedel_fraction_max 0.932
_reflns_number_gt 3784
_reflns_number_total 3809
_reflns_threshold_expression 'I > 2\s(I)'
_cod_data_source_file c7ce00808b2.cif
_cod_data_source_block p_sq_Cd
_cod_database_code 7228659
_shelx_shelxl_version_number 2014/7
_shelx_space_group_comment
;
The symmetry employed for this shelxl refinement is uniquely defined
by the following loop, which should always be used as a source of
symmetry information in preference to the above space-group names.
They are only intended as comments.
;
_olex2_refinement_description
;
1. Fixed Uiso
 At 1.2 times of:
  All C(H) groups
2. Uiso/Uaniso restraints and constraints
Uanis(N3) \\sim Ueq, Uanis(N4) \\sim Ueq: with sigma of 0.01 and sigma for
terminal atoms of 0.02
3.a Aromatic/amide H refined with riding coordinates:
 C15(H15), C3(H3), C16(H16), C6(H6), C4(H4), C7(H7), C10(H10), C13(H13),
 C14(H14), C11(H11)
;
_olex2_submission_special_instructions 'No special instructions were received'

loop_
_space_group_symop_operation_xyz
'x, y, z'
'-x+1/2, -y, z+1/2'
'-x, y+1/2, -z+1/2'
'x+1/2, -y+1/2, -z'

loop_
_atom_site_label
_atom_site_type_symbol
_atom_site_fract_x
_atom_site_fract_y
_atom_site_fract_z
_atom_site_U_iso_or_equiv
_atom_site_adp_type
_atom_site_occupancy
_atom_site_site_symmetry_order
_atom_site_calc_flag
_atom_site_refinement_flags_posn
_atom_site_refinement_flags_adp
Cd1 Cd -0.03213(8) 0.24116(4) 0.51878(2) 0.0182(2) Uani 1 1 d . .
O1 O 0.1526(11) -0.1247(5) 0.0262(4) 0.0342(16) Uani 1 1 d . .
O4 O 0.3860(10) 0.6841(5) 0.1270(3) 0.0289(14) Uani 1 1 d . .
N3 N 0.1317(10) 0.2542(5) 0.2783(3) 0.0210(14) Uani 1 1 d . U
N1 N 0.0756(11) 0.2379(5) 0.3941(3) 0.0259(16) Uani 1 1 d . .
O2 O 0.4365(12) -0.1011(5) 0.0573(4) 0.0372(17) Uani 1 1 d . .
N4 N 0.1002(10) 0.2672(5) 0.2023(3) 0.0207(14) Uani 1 1 d . U
C2 C 0.2295(13) 0.0156(6) 0.0887(4) 0.0209(16) Uani 1 1 d . .
C15 C -0.0005(12) 0.2461(6) 0.3305(4) 0.0227(15) Uani 1 1 d . .
H15 H -0.1213 0.2464 0.3216 0.027 Uiso 1 1 calc R .
O3 O 0.2793(10) 0.6471(5) 0.0186(4) 0.0300(14) Uani 1 1 d . .
C3 C 0.0535(13) 0.0378(6) 0.1024(4) 0.0220(17) Uani 1 1 d . .
H3 H -0.0355 -0.0031 0.0870 0.026 Uiso 1 1 calc R .
C16 C 0.2878(12) 0.2510(6) 0.3151(4) 0.0237(17) Uani 1 1 d . .
H16 H 0.3989 0.2552 0.2938 0.028 Uiso 1 1 calc R .
N2 N 0.2567(10) 0.2412(6) 0.3844(3) 0.0228(14) Uani 1 1 d . .
C6 C 0.3189(13) 0.1631(6) 0.1446(4) 0.0238(19) Uani 1 1 d . .
H6 H 0.4065 0.2068 0.1565 0.029 Uiso 1 1 calc R .
C5 C 0.1484(11) 0.1832(6) 0.1613(4) 0.0192(16) Uani 1 1 d . .
C4 C 0.0112(13) 0.1224(6) 0.1396(4) 0.0256(18) Uani 1 1 d . .
H4 H -0.1056 0.1378 0.1496 0.031 Uiso 1 1 calc R .
C7 C 0.3654(14) 0.0775(7) 0.1097(4) 0.0259(19) Uani 1 1 d . .
H7 H 0.4828 0.0625 0.1007 0.031 Uiso 1 1 calc R .
C1 C 0.2805(14) -0.0781(6) 0.0547(4) 0.0230(18) Uani 1 1 d . .
C10 C 0.1931(14) 0.4602(7) 0.0703(4) 0.0267(19) Uani 1 1 d . .
H10 H 0.1858 0.4694 0.0199 0.032 Uiso 1 1 calc R .
C13 C 0.1905(14) 0.4355(6) 0.2231(5) 0.0269(18) Uani 1 1 d . .
H13 H 0.1848 0.4283 0.2737 0.032 Uiso 1 1 calc R .
C8 C 0.3078(13) 0.6292(7) 0.0870(4) 0.0267(19) Uani 1 1 d . .
C14 C 0.2372(12) 0.5227(6) 0.1914(4) 0.0238(17) Uani 1 1 d . .
H14 H 0.2643 0.5736 0.2220 0.029 Uiso 1 1 calc R .
C9 C 0.2446(12) 0.5361(7) 0.1170(4) 0.0251(18) Uani 1 1 d . .
C11 C 0.1541(14) 0.3734(7) 0.1001(4) 0.0261(19) Uani 1 1 d . .
H11 H 0.1281 0.3226 0.0693 0.031 Uiso 1 1 calc R .
C12 C 0.1529(13) 0.3599(6) 0.1763(4) 0.0251(18) Uani 1 1 d . .

loop_
_atom_site_aniso_label
_atom_site_aniso_U_11
_atom_site_aniso_U_22
_atom_site_aniso_U_33
_atom_site_aniso_U_23
_atom_site_aniso_U_13
_atom_site_aniso_U_12
Cd1 0.0321(4) 0.0138(3) 0.0087(3) 0.00069(18) 0.00052(18) 0.00061(19)
O1 0.055(4) 0.016(3) 0.031(3) -0.009(3) -0.009(3) -0.008(3)
O4 0.034(4) 0.023(3) 0.030(3) -0.003(3) 0.001(3) -0.003(3)
N3 0.043(4) 0.017(3) 0.003(2) -0.001(2) -0.003(2) 0.001(3)
N1 0.049(5) 0.015(3) 0.013(3) -0.002(3) 0.005(3) -0.001(3)
O2 0.063(5) 0.022(3) 0.026(3) -0.004(3) 0.001(3) 0.008(3)
N4 0.040(4) 0.019(3) 0.003(2) 0.000(2) -0.002(2) 0.001(3)
C2 0.038(5) 0.012(4) 0.013(3) -0.001(3) 0.006(3) 0.004(3)
C15 0.036(4) 0.017(4) 0.014(3) -0.001(3) 0.003(3) -0.004(3)
O3 0.044(4) 0.027(3) 0.020(3) 0.008(3) 0.000(3) 0.003(3)
C3 0.038(5) 0.016(4) 0.012(3) -0.005(3) 0.004(3) -0.001(3)
C16 0.040(5) 0.018(4) 0.012(3) 0.005(3) 0.002(3) 0.000(4)
N2 0.037(4) 0.020(4) 0.011(3) -0.003(3) -0.001(2) 0.000(3)
C6 0.049(5) 0.011(4) 0.011(3) -0.006(3) -0.004(3) -0.007(4)
C5 0.026(4) 0.019(4) 0.012(3) -0.001(3) 0.002(3) 0.001(3)
C4 0.039(5) 0.019(4) 0.018(4) -0.005(3) -0.005(3) 0.005(3)
C7 0.043(6) 0.023(4) 0.012(3) -0.008(3) 0.001(3) 0.007(4)
C1 0.044(5) 0.015(4) 0.010(3) -0.001(3) 0.001(4) 0.004(3)
C10 0.043(5) 0.023(5) 0.015(4) 0.002(3) -0.004(3) -0.004(4)
C13 0.047(5) 0.016(4) 0.018(4) 0.004(3) 0.004(3) 0.001(4)
C8 0.039(5) 0.026(5) 0.015(3) 0.000(3) 0.002(3) 0.012(4)
C14 0.034(5) 0.014(4) 0.023(4) 0.002(3) -0.003(3) 0.000(3)
C9 0.025(5) 0.036(5) 0.014(3) 0.001(3) 0.005(3) 0.007(4)
C11 0.049(5) 0.018(4) 0.011(3) 0.004(3) 0.002(3) 0.000(4)
C12 0.044(5) 0.019(4) 0.013(3) 0.004(3) 0.007(3) 0.004(4)

loop_
_atom_type_symbol
_atom_type_description
_atom_type_scat_dispersion_real
_atom_type_scat_dispersion_imag
_atom_type_scat_source
C C 0.0033 0.0016 'International Tables Vol C Tables 4.2.6.8 and 6.1.1.4'
H H 0.0000 0.0000 'International Tables Vol C Tables 4.2.6.8 and 6.1.1.4'
N N 0.0061 0.0033 'International Tables Vol C Tables 4.2.6.8 and 6.1.1.4'
O O 0.0106 0.0060 'International Tables Vol C Tables 4.2.6.8 and 6.1.1.4'
Cd Cd -0.8075 1.2024 'International Tables Vol C Tables 4.2.6.8 and 6.1.1.4'

loop_
_geom_angle_atom_site_label_1
_geom_angle_atom_site_label_2
_geom_angle_atom_site_label_3
_geom_angle
_geom_angle_site_symmetry_1
_geom_angle_site_symmetry_3
O1 Cd1 O4 96.7(2) 3 2_565
O1 Cd1 N1 79.0(3) 3 .
O1 Cd1 O3 92.3(3) 3 3_545
O1 Cd1 O3 77.5(3) 3 2_565
O1 Cd1 N2 84.9(3) 3 4_456
N1 Cd1 O4 127.0(3) . 2_565
N1 Cd1 O3 75.5(2) . 2_565
O2 Cd1 O1 174.0(3) 2 3
O2 Cd1 O4 88.7(2) 2 2_565
O2 Cd1 N1 99.9(3) 2 .
O2 Cd1 O3 81.7(3) 2 3_545
O2 Cd1 O3 108.1(3) 2 2_565
O2 Cd1 N2 94.5(3) 2 4_456
O3 Cd1 O4 143.7(2) 3_545 2_565
O3 Cd1 O4 52.5(2) 2_565 2_565
O3 Cd1 N1 89.2(2) 3_545 .
O3 Cd1 O3 162.88(4) 3_545 2_565
O3 Cd1 N2 75.1(2) 3_545 4_456
N2 Cd1 O4 70.8(2) 4_456 2_565
N2 Cd1 N1 157.1(3) 4_456 .
N2 Cd1 O3 116.9(2) 4_456 2_565
C1 O1 Cd1 152.2(7) . 3_545
C8 O4 Cd1 90.5(5) . 2_564
C15 N3 N4 124.0(7) . .
C16 N3 N4 129.2(7) . .
C16 N3 C15 106.8(6) . .
C15 N1 Cd1 133.4(6) . .
C15 N1 N2 108.9(7) . .
N2 N1 Cd1 117.0(5) . .
C1 O2 Cd1 122.6(6) . 2_554
N3 N4 C5 111.0(6) . .
N3 N4 C12 113.0(7) . .
C5 N4 C12 119.9(6) . .
C3 C2 C7 121.0(7) . .
C3 C2 C1 121.1(8) . .
C7 C2 C1 117.8(8) . .
N3 C15 H15 126.3 . .
N1 C15 N3 107.3(8) . .
N1 C15 H15 126.3 . .
Cd1 O3 Cd1 104.9(2) 3 2_564
C8 O3 Cd1 89.6(6) . 2_564
C8 O3 Cd1 120.9(6) . 3
C2 C3 H3 120.2 . .
C2 C3 C4 119.7(8) . .
C4 C3 H3 120.2 . .
N3 C16 H16 125.5 . .
N2 C16 N3 109.0(8) . .
N2 C16 H16 125.5 . .
N1 N2 Cd1 124.9(4) . 4_556
C16 N2 Cd1 125.9(6) . 4_556
C16 N2 N1 108.0(7) . .
C5 C6 H6 119.4 . .
C5 C6 C7 121.2(9) . .
C7 C6 H6 119.4 . .
C6 C5 N4 121.8(7) . .
C6 C5 C4 121.0(7) . .
C4 C5 N4 117.2(7) . .
C3 C4 H4 120.6 . .
C5 C4 C3 118.8(8) . .
C5 C4 H4 120.6 . .
C2 C7 C6 118.1(9) . .
C2 C7 H7 121.0 . .
C6 C7 H7 121.0 . .
O1 C1 C2 114.8(9) . .
O2 C1 O1 127.6(8) . .
O2 C1 C2 117.6(9) . .
C9 C10 H10 120.3 . .
C11 C10 H10 120.3 . .
C11 C10 C9 119.4(7) . .
C14 C13 H13 121.1 . .
C12 C13 H13 121.1 . .
C12 C13 C14 117.8(7) . .
O4 C8 O3 122.5(9) . .
O4 C8 C9 119.5(7) . .
O3 C8 C9 118.0(9) . .
C13 C14 H14 118.7 . .
C9 C14 C13 122.6(8) . .
C9 C14 H14 118.7 . .
C10 C9 C8 121.7(7) . .
C14 C9 C10 118.6(9) . .
C14 C9 C8 119.6(8) . .
C10 C11 H11 119.5 . .
C10 C11 C12 121.1(8) . .
C12 C11 H11 119.5 . .
C13 C12 N4 123.0(7) . .
C13 C12 C11 120.2(8) . .
C11 C12 N4 116.7(8) . .

loop_
_geom_bond_atom_site_label_1
_geom_bond_atom_site_label_2
_geom_bond_distance
_geom_bond_site_symmetry_2
Cd1 O1 2.249(6) 3
Cd1 O4 2.496(7) 2_565
Cd1 N1 2.417(6) .
Cd1 O2 2.212(7) 2
Cd1 O3 2.393(7) 3_545
Cd1 O3 2.478(7) 2_565
Cd1 N2 2.396(7) 4_456
O1 Cd1 2.249(6) 3_545
O1 C1 1.281(12) .
O4 Cd1 2.496(7) 2_564
O4 C8 1.216(12) .
N3 N4 1.419(8) .
N3 C15 1.387(10) .
N3 C16 1.361(12) .
N1 C15 1.301(11) .
N1 N2 1.386(11) .
O2 Cd1 2.212(7) 2_554
O2 C1 1.227(13) .
N4 C5 1.443(10) .
N4 C12 1.443(11) .
C2 C3 1.394(13) .
C2 C7 1.403(13) .
C2 C1 1.505(11) .
C15 H15 0.9300 .
O3 Cd1 2.478(7) 2_564
O3 Cd1 2.393(7) 3
O3 C8 1.291(11) .
C3 H3 0.9300 .
C3 C4 1.406(11) .
C16 H16 0.9300 .
C16 N2 1.294(10) .
N2 Cd1 2.396(7) 4_556
C6 H6 0.9300 .
C6 C5 1.359(13) .
C6 C7 1.406(12) .
C5 C4 1.404(12) .
C4 H4 0.9300 .
C7 H7 0.9300 .
C10 H10 0.9300 .
C10 C9 1.420(13) .
C10 C11 1.366(12) .
C13 H13 0.9300 .
C13 C14 1.401(12) .
C13 C12 1.392(12) .
C8 C9 1.497(13) .
C14 H14 0.9300 .
C14 C9 1.370(12) .
C11 H11 0.9300 .
C11 C12 1.403(11) .

loop_
_platon_squeeze_void_nr
_platon_squeeze_void_average_x
_platon_squeeze_void_average_y
_platon_squeeze_void_average_z
_platon_squeeze_void_volume
_platon_squeeze_void_count_electrons
_platon_squeeze_void_content
1 -0.050 0.250 1.000 294 94 ' '
2 0.035 0.750 0.500 294 94 ' '
